data_7049586
loop_
_publ_author_name
'Zafar, Mohammad'
'Ramalakshmi, Rongala'
'Rongala, Ramalakshmi'
'Pradhan, Alaka Nanda'
'Pathak, Kriti'
'Roisnel, Thierry'
'Halet, Jean-Fran\,cois'
'Ghosh, Sundargopal'

_publ_section_title
;
 Mercapto-benzothiazolyl based ruthenium(ii) borate complexes: synthesis
 and reactivity towards various phosphines.
;
_journal_issue 21
_journal_name_full 'Dalton transactions (Cambridge, England : 2003)'
_journal_page_first 7413
_journal_page_last 7424
_journal_paper_doi 10.1039/c9dt00498j
_journal_volume 48
_journal_year 2019
_chemical_absolute_configuration ad
_chemical_compound_source 'synthesis as described'
_chemical_formula_moiety 'C31 H29 B2 N4 O3 P Ru S8, C H2 Cl2'
_chemical_formula_sum 'C32 H31 B2 Cl2 N4 O3 P Ru S8'
_chemical_formula_weight 1000.65
_space_group_crystal_system orthorhombic
_space_group_IT_number 18
_space_group_name_Hall 'P 2 2ab'
_space_group_name_H-M_alt 'P 21 21 2'
_symmetry_space_group_name_Hall 'P 2 2ab'
_symmetry_space_group_name_H-M 'P 21 21 2'
_atom_sites_solution_hydrogens geom
_audit_creation_method 'SHELXL-2017/1, CRYSCALC'
_audit_update_record
;
2018-11-05 deposited with the CCDC.    2019-04-04 downloaded from the CCDC.
;
_cell_angle_alpha 90
_cell_angle_beta 90
_cell_angle_gamma 90
_cell_formula_units_Z 4
_cell_length_a 12.5101(8)
_cell_length_b 28.6346(17)
_cell_length_c 11.2355(8)
_cell_measurement_reflns_used 9888
_cell_measurement_temperature 150(2)
_cell_measurement_theta_max 27.41
_cell_measurement_theta_min 2.44
_cell_measurement_wavelength 0.71073
_cell_volume 4024.8(5)
_computing_cell_refinement 'APEX3 (Bruker, 2015); SAINT (Bruker, 2014)'
_computing_data_collection 'SAINT (Bruker, 2014)'
_computing_data_reduction 'SAINT (Bruker, 2014)'
_computing_molecular_graphics 'SXGRAPH (Farrugia, 1999), Mercury (CSD, 2016)'
_computing_publication_material 'CRYSCALC (T. Roisnel, local program, 2017)'
_computing_structure_refinement 'SHELXL-2017/1 (Sheldrick, 2017)'
_computing_structure_solution 'SHELXT (Sheldrick, 2015)'
_diffrn_ambient_temperature 150(2)
_diffrn_detector '(CMOS) PHOTON 100'
_diffrn_measured_fraction_theta_full 0.985
_diffrn_measured_fraction_theta_max 0.968
_diffrn_measurement_device_type 'D8 VENTURE Bruker AXS'
_diffrn_measurement_method 'rotation images'
_diffrn_radiation_monochromator 'multilayer monochromator'
_diffrn_radiation_probe x-ray
_diffrn_radiation_source 'Incoatec microfocus sealed tube'
_diffrn_radiation_type MoK\a
_diffrn_radiation_wavelength 0.71073
_diffrn_reflns_av_R_equivalents 0.0405
_diffrn_reflns_av_unetI/netI 0.0501
_diffrn_reflns_limit_h_max 16
_diffrn_reflns_limit_h_min -16
_diffrn_reflns_limit_k_max 35
_diffrn_reflns_limit_k_min -37
_diffrn_reflns_limit_l_max 12
_diffrn_reflns_limit_l_min -14
_diffrn_reflns_number 25347
_diffrn_reflns_theta_full 25.242
_diffrn_reflns_theta_max 27.484
_diffrn_reflns_theta_min 3.240
_exptl_absorpt_coefficient_mu 1.018
_exptl_absorpt_correction_T_max 0.931
_exptl_absorpt_correction_T_min 0.689
_exptl_absorpt_correction_type multi-scan
_exptl_absorpt_process_details
;
  [Sheldrick, G.M. (2014). SADABS Bruker AXS Inc., Madison, Wisconsin, USA]
;
_exptl_crystal_colour red
_exptl_crystal_density_diffrn 1.651
_exptl_crystal_description prism
_exptl_crystal_F_000 2024
_exptl_crystal_size_max 0.340
_exptl_crystal_size_mid 0.180
_exptl_crystal_size_min 0.070
_refine_diff_density_max 1.061
_refine_diff_density_min -1.115
_refine_diff_density_rms 0.107
_refine_ls_abs_structure_details
;
Flack x determined using 3136 quotients [(I+)-(I-)]/[(I+)+(I-)]
(Parsons, Flack and Wagner, Acta Cryst. B69 (2013) 249-259).
;
_refine_ls_abs_structure_Flack -0.031(18)
_refine_ls_extinction_method none
_refine_ls_goodness_of_fit_ref 1.060
_refine_ls_hydrogen_treatment constr
_refine_ls_matrix_type full
_refine_ls_number_parameters 481
_refine_ls_number_reflns 8778
_refine_ls_number_restraints 0
_refine_ls_restrained_S_all 1.060
_refine_ls_R_factor_all 0.0526
_refine_ls_R_factor_gt 0.0438
_refine_ls_shift/su_max 0.001
_refine_ls_shift/su_mean 0.000
_refine_ls_structure_factor_coef Fsqd
_refine_ls_weighting_details 'w=1/[\s^2^(Fo^2^)+14.7929P] where P=(Fo^2^+2Fc^2^)/3'
_refine_ls_weighting_scheme calc
_refine_ls_wR_factor_gt 0.0868
_refine_ls_wR_factor_ref 0.0906
_reflns_Friedel_coverage 0.759
_reflns_Friedel_fraction_full 0.975
_reflns_Friedel_fraction_max 0.926
_reflns_number_gt 7969
_reflns_number_total 8778
_reflns_threshold_expression >2sigma(I)
_cod_data_source_file c9dt00498j2.cif
_cod_data_source_block SGGJ4
_cod_depositor_comments 'Adding full bibliography for 7049581--7049587.cif.'
_cod_database_code 7049586

loop_
_space_group_symop_operation_xyz
'x, y, z'
'-x, -y, z'
'-x+1/2, y+1/2, -z'
'x+1/2, -y+1/2, -z'

loop_
_atom_site_label
_atom_site_type_symbol
_atom_site_fract_x
_atom_site_fract_y
_atom_site_fract_z
_atom_site_U_iso_or_equiv
_atom_site_adp_type
_atom_site_occupancy
_atom_site_site_symmetry_order
_atom_site_calc_flag
_atom_site_refinement_flags_posn
_atom_site_refinement_flags_adp
Ru1 Ru 0.33534(3) 0.60868(2) 0.38363(5) 0.01336(11) Uani 1 1 d . .
P1 P 0.19387(11) 0.56400(5) 0.35459(16) 0.0166(4) Uani 1 1 d . .
O1 O 0.1176(3) 0.57368(15) 0.2436(5) 0.0232(11) Uani 1 1 d . .
C2 C 0.0418(5) 0.6120(2) 0.2426(7) 0.0296(17) Uani 1 1 d . .
H2A H -0.006386 0.609162 0.310999 0.044 Uiso 1 1 calc R U
H2B H 0.000138 0.611086 0.168834 0.044 Uiso 1 1 calc R U
H2C H 0.080555 0.641705 0.247453 0.044 Uiso 1 1 calc R U
O3 O 0.1024(3) 0.55888(15) 0.4539(4) 0.0207(10) Uani 1 1 d . .
C4 C 0.1307(5) 0.5443(3) 0.5723(7) 0.0298(18) Uani 1 1 d . .
H4A H 0.187685 0.520869 0.568102 0.045 Uiso 1 1 calc R U
H4B H 0.068009 0.530805 0.611581 0.045 Uiso 1 1 calc R U
H4C H 0.155864 0.571352 0.617896 0.045 Uiso 1 1 calc R U
O5 O 0.2281(3) 0.51166(14) 0.3262(5) 0.0214(11) Uani 1 1 d . .
C6 C 0.1495(5) 0.4751(2) 0.3068(9) 0.034(2) Uani 1 1 d . .
H6A H 0.101752 0.473290 0.375766 0.051 Uiso 1 1 calc R U
H6B H 0.186104 0.445144 0.296258 0.051 Uiso 1 1 calc R U
H6C H 0.107732 0.482292 0.235348 0.051 Uiso 1 1 calc R U
S1 S 0.23004(12) 0.65952(5) 0.50934(16) 0.0175(3) Uani 1 1 d . .
S2 S 0.04739(12) 0.71833(5) 0.44019(18) 0.0220(4) Uani 1 1 d . .
S3 S 0.29621(12) 0.64862(5) 0.20032(15) 0.0166(3) Uani 1 1 d . .
S4 S 0.45131(13) 0.69134(5) 0.03822(16) 0.0204(4) Uani 1 1 d . .
S5 S 0.38285(12) 0.56934(5) 0.55702(17) 0.0191(3) Uani 1 1 d . .
S6 S 0.57869(12) 0.54719(5) 0.68677(17) 0.0191(3) Uani 1 1 d . .
S7 S 0.43561(12) 0.55493(5) 0.26893(17) 0.0187(4) Uani 1 1 d . .
S8 S 0.61912(12) 0.56688(6) 0.10382(18) 0.0235(4) Uani 1 1 d . .
C11 C 0.1824(5) 0.70632(19) 0.4308(6) 0.0187(14) Uani 1 1 d . .
N12 N 0.2353(4) 0.73672(15) 0.3621(5) 0.0127(11) Uani 1 1 d . .
C13 C 0.1673(5) 0.77112(18) 0.3124(6) 0.0162(12) Uani 1 1 d . .
C14 C 0.0611(5) 0.7668(2) 0.3487(6) 0.0159(13) Uani 1 1 d . .
C15 C -0.0179(5) 0.7985(2) 0.3127(7) 0.0231(15) Uani 1 1 d . .
H15 H -0.089790 0.795729 0.338972 0.028 Uiso 1 1 calc R U
C16 C 0.0135(5) 0.8341(2) 0.2373(6) 0.0203(14) Uani 1 1 d . .
H16 H -0.037481 0.856568 0.211895 0.024 Uiso 1 1 calc R U
C17 C 0.1193(5) 0.8376(2) 0.1977(6) 0.0211(14) Uani 1 1 d . .
H17 H 0.137974 0.861653 0.143331 0.025 Uiso 1 1 calc R U
C18 C 0.1976(5) 0.8068(2) 0.2360(6) 0.0192(14) Uani 1 1 d . .
H18 H 0.269635 0.810008 0.210638 0.023 Uiso 1 1 calc R U
B19 B 0.3597(5) 0.7428(2) 0.3636(7) 0.0151(15) Uani 1 1 d . .
H19A H 0.390492 0.722759 0.426635 0.018 Uiso 1 1 calc R U
H19B H 0.377330 0.775656 0.382893 0.018 Uiso 1 1 calc R U
N20 N 0.4114(4) 0.72967(16) 0.2410(5) 0.0144(11) Uani 1 1 d . .
C21 C 0.3854(5) 0.69261(19) 0.1745(6) 0.0139(12) Uani 1 1 d . .
C22 C 0.4893(5) 0.7581(2) 0.1856(6) 0.0169(14) Uani 1 1 d . .
C23 C 0.5186(5) 0.7426(2) 0.0727(6) 0.0187(14) Uani 1 1 d . .
C24 C 0.5934(5) 0.7672(2) 0.0053(7) 0.0242(16) Uani 1 1 d . .
H24 H 0.612297 0.756931 -0.072345 0.029 Uiso 1 1 calc R U
C25 C 0.6395(6) 0.8068(3) 0.0537(8) 0.0318(18) Uani 1 1 d . .
H25 H 0.690400 0.823904 0.008603 0.038 Uiso 1 1 calc R U
C26 C 0.6127(6) 0.8216(2) 0.1660(8) 0.0316(18) Uani 1 1 d . .
H26 H 0.647012 0.848454 0.197826 0.038 Uiso 1 1 calc R U
C27 C 0.5364(5) 0.7983(2) 0.2348(7) 0.0241(15) Uani 1 1 d . .
H27 H 0.517022 0.809173 0.311672 0.029 Uiso 1 1 calc R U
C31 C 0.5160(5) 0.5764(2) 0.5704(6) 0.0175(14) Uani 1 1 d . .
N32 N 0.5834(4) 0.60287(17) 0.5045(5) 0.0163(11) Uani 1 1 d . .
C33 C 0.6889(4) 0.60096(19) 0.5486(6) 0.0169(13) Uani 1 1 d . .
C34 C 0.7002(5) 0.5722(2) 0.6490(6) 0.0173(14) Uani 1 1 d . .
C35 C 0.7964(5) 0.5673(2) 0.7084(7) 0.0231(15) Uani 1 1 d . .
H35 H 0.802508 0.548081 0.776966 0.028 Uiso 1 1 calc R U
C36 C 0.8845(5) 0.5918(2) 0.6636(7) 0.0244(16) Uani 1 1 d . .
H36 H 0.951403 0.589800 0.703204 0.029 Uiso 1 1 calc R U
C37 C 0.8751(5) 0.6192(2) 0.5618(7) 0.0239(16) Uani 1 1 d . .
H37 H 0.936422 0.634508 0.530862 0.029 Uiso 1 1 calc R U
C38 C 0.7775(5) 0.6244(2) 0.5047(7) 0.0192(14) Uani 1 1 d . .
H38 H 0.771469 0.643761 0.436427 0.023 Uiso 1 1 calc R U
B39 B 0.5494(5) 0.6391(2) 0.4064(7) 0.0160(15) Uani 1 1 d . .
H39A H 0.470764 0.642739 0.407466 0.019 Uiso 1 1 calc R U
H39B H 0.581734 0.669796 0.424683 0.019 Uiso 1 1 calc R U
N40 N 0.5857(4) 0.62308(17) 0.2799(5) 0.0151(11) Uani 1 1 d . .
C41 C 0.5454(5) 0.5843(2) 0.2279(6) 0.0174(14) Uani 1 1 d . .
C42 C 0.6714(5) 0.6427(2) 0.2155(6) 0.0190(13) Uani 1 1 d . .
C43 C 0.7027(5) 0.6153(2) 0.1186(7) 0.0224(14) Uani 1 1 d . .
C44 C 0.7874(5) 0.6284(3) 0.0441(7) 0.0255(16) Uani 1 1 d . .
H44 H 0.809047 0.609240 -0.020660 0.031 Uiso 1 1 calc R U
C45 C 0.8382(6) 0.6701(2) 0.0683(7) 0.0299(16) Uani 1 1 d . .
H45 H 0.896096 0.679868 0.019517 0.036 Uiso 1 1 calc R U
C46 C 0.8065(5) 0.6980(3) 0.1622(7) 0.0299(18) Uani 1 1 d . .
H46 H 0.842924 0.726619 0.175748 0.036 Uiso 1 1 calc R U
C47 C 0.7224(5) 0.6856(2) 0.2380(7) 0.0225(15) Uani 1 1 d . .
H47 H 0.700809 0.705175 0.301783 0.027 Uiso 1 1 calc R U
Cl1 Cl 0.1321(3) 0.51600(17) -0.0265(4) 0.130(2) Uani 1 1 d . .
Cl2 Cl 0.3203(3) 0.55592(13) -0.1256(4) 0.1151(16) Uani 1 1 d . .
C101 C 0.2453(7) 0.5491(3) 0.0027(8) 0.042(2) Uani 1 1 d . .
H10A H 0.223804 0.580185 0.033268 0.051 Uiso 1 1 calc R U
H10B H 0.288910 0.533542 0.064483 0.051 Uiso 1 1 calc R U

loop_
_atom_site_aniso_label
_atom_site_aniso_U_11
_atom_site_aniso_U_22
_atom_site_aniso_U_33
_atom_site_aniso_U_23
_atom_site_aniso_U_13
_atom_site_aniso_U_12
Ru1 0.00943(18) 0.00983(18) 0.0208(3) 0.0015(2) 0.0007(2) 0.00042(17)
P1 0.0100(6) 0.0117(6) 0.0281(11) 0.0003(6) 0.0014(6) -0.0004(5)
O1 0.019(2) 0.019(2) 0.031(3) -0.003(2) -0.004(2) 0.0013(18)
C2 0.021(3) 0.025(3) 0.043(5) 0.005(3) -0.004(3) 0.005(3)
O3 0.015(2) 0.022(2) 0.025(3) 0.001(2) 0.005(2) -0.0011(17)
C4 0.022(3) 0.032(4) 0.036(5) 0.013(3) 0.006(3) -0.004(3)
O5 0.014(2) 0.0112(19) 0.039(3) -0.0018(19) 0.006(2) -0.0027(16)
C6 0.021(3) 0.013(3) 0.068(6) -0.006(3) 0.003(4) -0.009(2)
S1 0.0180(7) 0.0132(6) 0.0213(10) 0.0031(6) 0.0061(7) 0.0024(5)
S2 0.0137(7) 0.0176(7) 0.0345(11) 0.0062(7) 0.0074(7) 0.0024(6)
S3 0.0176(7) 0.0140(7) 0.0183(9) 0.0002(6) -0.0008(6) -0.0026(5)
S4 0.0244(8) 0.0173(7) 0.0194(10) -0.0015(6) 0.0056(7) -0.0002(6)
S5 0.0112(6) 0.0184(7) 0.0278(10) 0.0076(7) 0.0000(7) -0.0004(5)
S6 0.0151(7) 0.0154(7) 0.0268(10) 0.0035(6) -0.0028(7) -0.0008(5)
S7 0.0121(6) 0.0130(7) 0.0310(11) -0.0039(6) 0.0035(7) -0.0010(5)
S8 0.0174(7) 0.0251(8) 0.0280(11) -0.0044(7) 0.0048(7) -0.0009(6)
C11 0.014(3) 0.013(3) 0.029(4) -0.003(2) 0.006(3) 0.001(2)
N12 0.013(2) 0.009(2) 0.017(3) 0.000(2) 0.001(2) -0.0004(17)
C13 0.017(3) 0.012(2) 0.020(4) -0.003(2) -0.003(3) 0.003(2)
C14 0.017(3) 0.016(3) 0.014(4) 0.001(2) -0.001(3) 0.000(2)
C15 0.018(3) 0.022(3) 0.030(5) -0.005(3) -0.001(3) 0.005(2)
C16 0.024(3) 0.019(3) 0.018(4) -0.002(3) -0.004(3) 0.007(2)
C17 0.026(3) 0.015(3) 0.022(4) -0.001(3) -0.002(3) 0.000(2)
C18 0.019(3) 0.014(3) 0.025(4) 0.001(3) 0.003(3) -0.002(2)
B19 0.011(3) 0.014(3) 0.020(4) 0.002(3) 0.000(3) 0.000(2)
N20 0.012(2) 0.014(2) 0.018(3) 0.001(2) 0.003(2) 0.0005(18)
C21 0.013(3) 0.015(3) 0.013(3) 0.001(2) -0.002(2) 0.005(2)
C22 0.013(3) 0.015(3) 0.023(4) 0.004(3) 0.000(3) 0.001(2)
C23 0.018(3) 0.015(3) 0.023(4) 0.002(3) 0.004(3) 0.003(2)
C24 0.024(3) 0.025(3) 0.024(4) 0.007(3) 0.012(3) 0.007(3)
C25 0.029(4) 0.033(4) 0.034(5) 0.015(3) 0.015(3) -0.006(3)
C26 0.030(4) 0.027(4) 0.037(5) 0.003(3) 0.008(4) -0.012(3)
C27 0.025(3) 0.025(3) 0.022(4) 0.001(3) 0.008(3) -0.010(3)
C31 0.016(3) 0.011(3) 0.026(4) 0.001(2) 0.000(3) 0.002(2)
N32 0.011(2) 0.012(2) 0.026(3) -0.001(2) 0.003(2) 0.0000(18)
C33 0.016(3) 0.011(3) 0.023(4) -0.004(2) 0.000(3) 0.003(2)
C34 0.014(3) 0.015(3) 0.023(4) -0.001(2) -0.003(3) 0.002(2)
C35 0.018(3) 0.017(3) 0.034(5) -0.003(3) -0.003(3) 0.002(2)
C36 0.015(3) 0.026(3) 0.032(5) -0.006(3) -0.006(3) 0.001(2)
C37 0.014(3) 0.023(3) 0.035(5) -0.007(3) 0.003(3) -0.003(2)
C38 0.016(3) 0.019(3) 0.022(4) 0.000(3) 0.004(3) 0.000(2)
B39 0.010(3) 0.015(3) 0.023(5) 0.002(3) -0.005(3) 0.000(2)
N40 0.014(2) 0.017(2) 0.015(3) 0.002(2) 0.000(2) 0.0006(18)
C41 0.012(3) 0.018(3) 0.022(4) 0.000(3) -0.002(3) 0.006(2)
C42 0.011(3) 0.018(3) 0.028(4) 0.009(3) -0.002(3) 0.000(2)
C43 0.016(3) 0.027(3) 0.024(4) 0.007(3) 0.000(3) 0.001(2)
C44 0.018(3) 0.040(4) 0.018(4) 0.005(3) 0.004(3) 0.001(3)
C45 0.016(3) 0.042(4) 0.032(4) 0.015(3) 0.001(3) -0.006(3)
C46 0.017(3) 0.032(4) 0.041(5) 0.014(3) -0.003(3) -0.008(3)
C47 0.022(3) 0.021(3) 0.024(4) 0.004(3) -0.004(3) -0.002(2)
Cl1 0.088(2) 0.190(4) 0.111(3) -0.101(3) 0.039(2) -0.078(3)
Cl2 0.141(3) 0.113(3) 0.091(3) -0.042(2) 0.077(3) -0.064(2)
C101 0.052(5) 0.040(4) 0.034(5) -0.007(4) 0.007(4) -0.007(4)

loop_
_atom_type_symbol
_atom_type_description
_atom_type_scat_dispersion_real
_atom_type_scat_dispersion_imag
_atom_type_scat_source
C C 0.0033 0.0016 'International Tables Vol C Tables 4.2.6.8 and 6.1.1.4'
H H 0.0000 0.0000 'International Tables Vol C Tables 4.2.6.8 and 6.1.1.4'
S S 0.1246 0.1234 'International Tables Vol C Tables 4.2.6.8 and 6.1.1.4'
P P 0.1023 0.0942 'International Tables Vol C Tables 4.2.6.8 and 6.1.1.4'
O O 0.0106 0.0060 'International Tables Vol C Tables 4.2.6.8 and 6.1.1.4'
N N 0.0061 0.0033 'International Tables Vol C Tables 4.2.6.8 and 6.1.1.4'
Ru Ru -1.2594 0.8363 'International Tables Vol C Tables 4.2.6.8 and 6.1.1.4'
Cl Cl 0.1484 0.1585 'International Tables Vol C Tables 4.2.6.8 and 6.1.1.4'
B B 0.0013 0.0007 'International Tables Vol C Tables 4.2.6.8 and 6.1.1.4'

loop_
_geom_angle_atom_site_label_1
_geom_angle_atom_site_label_2
_geom_angle_atom_site_label_3
_geom_angle
P1 Ru1 S5 92.74(6)
P1 Ru1 S7 88.14(6)
S5 Ru1 S7 90.32(6)
P1 Ru1 S3 89.19(6)
S5 Ru1 S3 176.80(6)
S7 Ru1 S3 87.18(6)
P1 Ru1 S1 89.91(6)
S5 Ru1 S1 86.65(6)
S7 Ru1 S1 176.32(6)
S3 Ru1 S1 95.91(6)
O5 P1 O1 99.7(3)
O5 P1 O3 104.2(2)
O1 P1 O3 97.6(3)
O5 P1 Ru1 111.07(16)
O1 P1 Ru1 119.65(18)
O3 P1 Ru1 121.44(19)
C2 O1 P1 121.9(5)
O1 C2 H2A 109.5
O1 C2 H2B 109.5
H2A C2 H2B 109.5
O1 C2 H2C 109.5
H2A C2 H2C 109.5
H2B C2 H2C 109.5
C4 O3 P1 119.6(4)
O3 C4 H4A 109.5
O3 C4 H4B 109.5
H4A C4 H4B 109.5
O3 C4 H4C 109.5
H4A C4 H4C 109.5
H4B C4 H4C 109.5
C6 O5 P1 121.8(4)
O5 C6 H6A 109.5
O5 C6 H6B 109.5
H6A C6 H6B 109.5
O5 C6 H6C 109.5
H6A C6 H6C 109.5
H6B C6 H6C 109.5
C11 S1 Ru1 111.1(2)
C11 S2 C14 91.5(3)
C21 S3 Ru1 111.3(2)
C23 S4 C21 90.9(3)
C31 S5 Ru1 105.6(2)
C34 S6 C31 90.7(3)
C41 S7 Ru1 105.0(2)
C41 S8 C43 90.8(3)
N12 C11 S1 129.4(4)
N12 C11 S2 112.9(4)
S1 C11 S2 117.7(4)
C11 N12 C13 112.5(5)
C11 N12 B19 123.9(5)
C13 N12 B19 121.5(5)
C18 C13 C14 120.4(5)
C18 C13 N12 126.4(6)
C14 C13 N12 113.2(5)
C13 C14 C15 121.9(6)
C13 C14 S2 109.8(4)
C15 C14 S2 128.3(5)
C16 C15 C14 117.0(6)
C16 C15 H15 121.5
C14 C15 H15 121.5
C15 C16 C17 121.1(6)
C15 C16 H16 119.5
C17 C16 H16 119.5
C18 C17 C16 121.6(6)
C18 C17 H17 119.2
C16 C17 H17 119.2
C17 C18 C13 117.9(6)
C17 C18 H18 121.0
C13 C18 H18 121.0
N12 B19 N20 112.0(5)
N12 B19 H19A 109.2
N20 B19 H19A 109.2
N12 B19 H19B 109.2
N20 B19 H19B 109.2
H19A B19 H19B 107.9
C21 N20 C22 112.1(5)
C21 N20 B19 125.5(5)
C22 N20 B19 122.3(5)
N20 C21 S3 130.4(5)
N20 C21 S4 113.2(4)
S3 C21 S4 116.3(4)
C23 C22 C27 120.5(6)
C23 C22 N20 113.6(5)
C27 C22 N20 125.9(6)
C22 C23 C24 120.7(6)
C22 C23 S4 110.1(5)
C24 C23 S4 129.1(6)
C25 C24 C23 118.7(7)
C25 C24 H24 120.7
C23 C24 H24 120.7
C26 C25 C24 120.9(7)
C26 C25 H25 119.6
C24 C25 H25 119.6
C25 C26 C27 121.8(7)
C25 C26 H26 119.1
C27 C26 H26 119.1
C26 C27 C22 117.4(7)
C26 C27 H27 121.3
C22 C27 H27 121.3
N32 C31 S5 129.3(5)
N32 C31 S6 113.6(4)
S5 C31 S6 117.1(4)
C31 N32 C33 111.6(5)
C31 N32 B39 125.8(5)
C33 N32 B39 121.7(5)
C38 C33 C34 119.3(6)
C38 C33 N32 127.2(6)
C34 C33 N32 113.5(5)
C35 C34 C33 122.4(6)
C35 C34 S6 127.1(5)
C33 C34 S6 110.5(4)
C34 C35 C36 117.4(7)
C34 C35 H35 121.3
C36 C35 H35 121.3
C37 C36 C35 120.8(6)
C37 C36 H36 119.6
C35 C36 H36 119.6
C38 C37 C36 121.0(6)
C38 C37 H37 119.5
C36 C37 H37 119.5
C33 C38 C37 119.2(6)
C33 C38 H38 120.4
C37 C38 H38 120.4
N40 B39 N32 111.5(5)
N40 B39 H39A 109.3
N32 B39 H39A 109.3
N40 B39 H39B 109.3
N32 B39 H39B 109.3
H39A B39 H39B 108.0
C41 N40 C42 112.9(6)
C41 N40 B39 121.7(5)
C42 N40 B39 124.8(5)
N40 C41 S7 126.8(5)
N40 C41 S8 112.5(5)
S7 C41 S8 120.7(4)
C43 C42 C47 120.2(6)
C43 C42 N40 112.9(5)
C47 C42 N40 126.9(6)
C42 C43 C44 121.8(6)
C42 C43 S8 110.7(5)
C44 C43 S8 127.5(6)
C45 C44 C43 117.5(7)
C45 C44 H44 121.3
C43 C44 H44 121.3
C46 C45 C44 121.2(7)
C46 C45 H45 119.4
C44 C45 H45 119.4
C45 C46 C47 122.3(7)
C45 C46 H46 118.9
C47 C46 H46 118.9
C46 C47 C42 117.0(7)
C46 C47 H47 121.5
C42 C47 H47 121.5
Cl2 C101 Cl1 110.3(5)
Cl2 C101 H10A 109.6
Cl1 C101 H10A 109.6
Cl2 C101 H10B 109.6
Cl1 C101 H10B 109.6
H10A C101 H10B 108.1

loop_
_geom_bond_atom_site_label_1
_geom_bond_atom_site_label_2
_geom_bond_distance
Ru1 P1 2.2081(15)
Ru1 S5 2.3276(18)
Ru1 S7 2.3672(16)
Ru1 S3 2.4060(17)
Ru1 S1 2.4186(16)
P1 O5 1.591(4)
P1 O1 1.595(5)
P1 O3 1.605(5)
O1 C2 1.450(7)
C2 H2A 0.9800
C2 H2B 0.9800
C2 H2C 0.9800
O3 C4 1.438(9)
C4 H4A 0.9800
C4 H4B 0.9800
C4 H4C 0.9800
O5 C6 1.452(7)
C6 H6A 0.9800
C6 H6B 0.9800
C6 H6C 0.9800
S1 C11 1.711(6)
S2 C11 1.727(6)
S2 C14 1.735(6)
S3 C21 1.708(6)
S4 C23 1.736(6)
S4 C21 1.739(7)
S5 C31 1.685(6)
S6 C34 1.734(6)
S6 C31 1.739(7)
S7 C41 1.675(6)
S8 C41 1.744(7)
S8 C43 1.744(6)
C11 N12 1.338(8)
N12 C13 1.416(7)
N12 B19 1.567(7)
C13 C18 1.387(9)
C13 C14 1.396(9)
C14 C15 1.403(8)
C15 C16 1.382(10)
C15 H15 0.9500
C16 C17 1.400(9)
C16 H16 0.9500
C17 C18 1.386(9)
C17 H17 0.9500
C18 H18 0.9500
B19 N20 1.567(9)
B19 H19A 0.9900
B19 H19B 0.9900
N20 C21 1.338(8)
N20 C22 1.414(8)
C22 C23 1.393(10)
C22 C27 1.407(9)
C23 C24 1.394(9)
C24 C25 1.383(10)
C24 H24 0.9500
C25 C26 1.373(11)
C25 H25 0.9500
C26 C27 1.399(9)
C26 H26 0.9500
C27 H27 0.9500
C31 N32 1.354(8)
N32 C33 1.411(7)
N32 B39 1.571(9)
C33 C38 1.386(8)
C33 C34 1.403(9)
C34 C35 1.384(9)
C35 C36 1.400(9)
C35 H35 0.9500
C36 C37 1.391(10)
C36 H36 0.9500
C37 C38 1.387(9)
C37 H37 0.9500
C38 H38 0.9500
B39 N40 1.560(9)
B39 H39A 0.9900
B39 H39B 0.9900
N40 C41 1.353(8)
N40 C42 1.411(8)
C42 C43 1.398(10)
C42 C47 1.406(9)
C43 C44 1.402(9)
C44 C45 1.382(10)
C44 H44 0.9500
C45 C46 1.381(11)
C45 H45 0.9500
C46 C47 1.399(10)
C46 H46 0.9500
C47 H47 0.9500
Cl1 C101 1.735(9)
Cl2 C101 1.731(9)
C101 H10A 0.9900
C101 H10B 0.9900

loop_
_geom_torsion_atom_site_label_1
_geom_torsion_atom_site_label_2
_geom_torsion_atom_site_label_3
_geom_torsion_atom_site_label_4
_geom_torsion
O5 P1 O1 C2 162.6(5)
O3 P1 O1 C2 56.7(5)
Ru1 P1 O1 C2 -76.3(5)
O5 P1 O3 C4 71.0(5)
O1 P1 O3 C4 173.0(5)
Ru1 P1 O3 C4 -55.2(5)
O1 P1 O5 C6 -54.6(6)
O3 P1 O5 C6 45.9(6)
Ru1 P1 O5 C6 178.3(5)
Ru1 S1 C11 N12 -52.1(7)
Ru1 S1 C11 S2 129.1(3)
C14 S2 C11 N12 -0.4(5)
C14 S2 C11 S1 178.6(4)
S1 C11 N12 C13 -179.6(5)
S2 C11 N12 C13 -0.8(7)
S1 C11 N12 B19 -15.6(10)
S2 C11 N12 B19 163.2(5)
C11 N12 C13 C18 -178.7(6)
B19 N12 C13 C18 16.9(10)
C11 N12 C13 C14 2.0(8)
B19 N12 C13 C14 -162.5(6)
C18 C13 C14 C15 -1.8(10)
N12 C13 C14 C15 177.6(6)
C18 C13 C14 S2 178.4(5)
N12 C13 C14 S2 -2.2(7)
C11 S2 C14 C13 1.5(5)
C11 S2 C14 C15 -178.3(6)
C13 C14 C15 C16 1.2(10)
S2 C14 C15 C16 -179.0(5)
C14 C15 C16 C17 0.9(10)
C15 C16 C17 C18 -2.6(11)
C16 C17 C18 C13 2.0(10)
C14 C13 C18 C17 0.1(10)
N12 C13 C18 C17 -179.2(6)
C11 N12 B19 N20 116.7(6)
C13 N12 B19 N20 -80.7(7)
N12 B19 N20 C21 -42.9(8)
N12 B19 N20 C22 134.0(5)
C22 N20 C21 S3 -179.5(5)
B19 N20 C21 S3 -2.3(9)
C22 N20 C21 S4 -2.0(6)
B19 N20 C21 S4 175.1(4)
Ru1 S3 C21 N20 -57.0(6)
Ru1 S3 C21 S4 125.6(3)
C23 S4 C21 N20 0.8(5)
C23 S4 C21 S3 178.7(4)
C21 N20 C22 C23 2.5(7)
B19 N20 C22 C23 -174.7(5)
C21 N20 C22 C27 -177.1(6)
B19 N20 C22 C27 5.6(9)
C27 C22 C23 C24 -1.4(9)
N20 C22 C23 C24 179.0(6)
C27 C22 C23 S4 177.8(5)
N20 C22 C23 S4 -1.8(6)
C21 S4 C23 C22 0.6(5)
C21 S4 C23 C24 179.7(6)
C22 C23 C24 C25 1.3(10)
S4 C23 C24 C25 -177.8(6)
C23 C24 C25 C26 0.2(11)
C24 C25 C26 C27 -1.6(12)
C25 C26 C27 C22 1.5(11)
C23 C22 C27 C26 0.0(10)
N20 C22 C27 C26 179.6(6)
Ru1 S5 C31 N32 6.4(7)
Ru1 S5 C31 S6 -175.4(3)
C34 S6 C31 N32 1.4(5)
C34 S6 C31 S5 -177.1(4)
S5 C31 N32 C33 177.0(5)
S6 C31 N32 C33 -1.3(7)
S5 C31 N32 B39 8.1(10)
S6 C31 N32 B39 -170.2(5)
C31 N32 C33 C38 -178.6(6)
B39 N32 C33 C38 -9.2(10)
C31 N32 C33 C34 0.4(7)
B39 N32 C33 C34 169.8(5)
C38 C33 C34 C35 1.9(9)
N32 C33 C34 C35 -177.2(6)
C38 C33 C34 S6 179.7(5)
N32 C33 C34 S6 0.7(7)
C31 S6 C34 C35 176.6(6)
C31 S6 C34 C33 -1.1(5)
C33 C34 C35 C36 -0.9(10)
S6 C34 C35 C36 -178.4(5)
C34 C35 C36 C37 -1.3(10)
C35 C36 C37 C38 2.6(10)
C34 C33 C38 C37 -0.6(9)
N32 C33 C38 C37 178.3(6)
C36 C37 C38 C33 -1.6(10)
C31 N32 B39 N40 -113.5(6)
C33 N32 B39 N40 78.7(7)
N32 B39 N40 C41 65.3(7)
N32 B39 N40 C42 -105.8(6)
C42 N40 C41 S7 -172.6(5)
B39 N40 C41 S7 15.4(8)
C42 N40 C41 S8 5.5(6)
B39 N40 C41 S8 -166.5(4)
Ru1 S7 C41 N40 20.2(6)
Ru1 S7 C41 S8 -157.8(3)
C43 S8 C41 N40 -2.9(5)
C43 S8 C41 S7 175.3(4)
C41 N40 C42 C43 -5.9(7)
B39 N40 C42 C43 165.8(5)
C41 N40 C42 C47 172.3(6)
B39 N40 C42 C47 -15.9(9)
C47 C42 C43 C44 2.5(10)
N40 C42 C43 C44 -179.2(6)
C47 C42 C43 S8 -174.8(5)
N40 C42 C43 S8 3.6(7)
C41 S8 C43 C42 -0.4(5)
C41 S8 C43 C44 -177.5(6)
C42 C43 C44 C45 -1.3(10)
S8 C43 C44 C45 175.5(5)
C43 C44 C45 C46 -0.2(10)
C44 C45 C46 C47 0.5(11)
C45 C46 C47 C42 0.6(10)
C43 C42 C47 C46 -2.1(9)
N40 C42 C47 C46 179.8(6)
